data_7213085
loop_
_publ_author_name
'Manh, Gabriel T.'
'Purseigle, Franck'
'Dubreuil, Didier'
'Prad\`ere, Jean Paul'
'Guingant, Andr\'e'
'Danion-Bougot, Ren\'ee'
'Danion, Daniel'
'Toupet, Loic'

_publ_section_title
;
 N-Thio- and N-selenophenacylamidines: electrophilic activation as a route
 to some 1-hetero-3-aza-4-dimethylaminobuta-1,3-dienes
;
_journal_issue 19
_journal_name_full 'Journal of the Chemical Society, Perkin Transactions 1'
_journal_page_first 2821
_journal_paper_doi 10.1039/a903150b
_journal_year 1999
_chemical_formula_sum 'C13 H18 N2 O3'
_chemical_formula_weight 250.29
_chemical_name_systematic
;
 ?
;
_space_group_IT_number 14
_symmetry_cell_setting monoclinic
_symmetry_space_group_name_Hall '-P 2yn'
_symmetry_space_group_name_H-M 'P 1 21/n 1'
_atom_sites_solution_hydrogens geom
_atom_sites_solution_primary direct
_atom_sites_solution_secondary difmap
_audit_creation_method SHELXL-97
_cell_angle_alpha 90.00
_cell_angle_beta 93.15(2)
_cell_angle_gamma 90.00
_cell_formula_units_Z 4
_cell_length_a 12.638(7)
_cell_length_b 7.998(2)
_cell_length_c 12.9680(10)
_cell_measurement_temperature 293(2)
_cell_volume 1308.8(8)
_computing_structure_refinement 'SHELXL-97 (Sheldrick, 1997)'
_computing_structure_solution 'SHELXS-97 (Sheldrick, 1990)'
_diffrn_ambient_temperature 293(2)
_diffrn_measured_fraction_theta_full 0.930
_diffrn_measured_fraction_theta_max 0.930
_diffrn_radiation_monochromator graphite
_diffrn_radiation_source 'fine-focus sealed tube'
_diffrn_radiation_type MoK\a
_diffrn_radiation_wavelength 0.71069
_diffrn_reflns_av_R_equivalents 0.0110
_diffrn_reflns_av_sigmaI/netI 0.0143
_diffrn_reflns_limit_h_max 16
_diffrn_reflns_limit_h_min 0
_diffrn_reflns_limit_k_max 8
_diffrn_reflns_limit_k_min 0
_diffrn_reflns_limit_l_max 16
_diffrn_reflns_limit_l_min -16
_diffrn_reflns_number 2770
_diffrn_reflns_theta_full 26.96
_diffrn_reflns_theta_max 26.96
_diffrn_reflns_theta_min 2.19
_exptl_absorpt_coefficient_mu 0.091
_exptl_crystal_colour colourless
_exptl_crystal_density_diffrn 1.270
_exptl_crystal_density_method 'not measured'
_exptl_crystal_description prism
_exptl_crystal_F_000 536
_exptl_crystal_size_max 0.42
_exptl_crystal_size_mid 0.35
_exptl_crystal_size_min 0.33
_refine_diff_density_max 1.003
_refine_diff_density_min -0.497
_refine_diff_density_rms 0.056
_refine_ls_extinction_coef 0.007(3)
_refine_ls_extinction_expression Fc^*^=kFc[1+0.001xFc^2^\l^3^/sin(2\q)]^-1/4^
_refine_ls_extinction_method SHELXL
_refine_ls_goodness_of_fit_ref 1.043
_refine_ls_hydrogen_treatment mixed
_refine_ls_matrix_type full
_refine_ls_number_parameters 213
_refine_ls_number_reflns 2651
_refine_ls_number_restraints 0
_refine_ls_restrained_S_all 1.043
_refine_ls_R_factor_all 0.0770
_refine_ls_R_factor_gt 0.0611
_refine_ls_shift/su_max 0.172
_refine_ls_shift/su_mean 0.012
_refine_ls_structure_factor_coef Fsqd
_refine_ls_weighting_details 'calc w=1/[\s^2^(Fo^2^)+(0.0889P)^2^+1.2514P] where P=(Fo^2^+2Fc^2^)/3'
_refine_ls_weighting_scheme calc
_refine_ls_wR_factor_gt 0.1663
_refine_ls_wR_factor_ref 0.1789
_reflns_number_gt 2143
_reflns_number_total 2651
_reflns_threshold_expression >2sigma(I)
_cod_data_source_file 903150bsup1.cif
_cod_data_source_block mg
_cod_depositor_comments
;
The following automatic conversions were performed:
'_atom_site_symetry_multiplicity' tag replaced with
'_atom_site_symmetry_multiplicity'.

Automatic conversion script
Id: cif_correct_tags 1440 2010-10-19 06:21:57Z saulius 

The following automatic conversions were performed:

'_symmetry_cell_setting' value 'Monoclinic' changed to 'monoclinic'
according to /home/saulius/struct/CIF-dictionaries/cif_core.dic
dictionary named 'cif_core.dic' version 2.4.2 from 2011-04-26.

Automatic conversion script
Id: cif_fix_values 1891 2012-01-12 08:04:46Z andrius 
;
_cod_original_sg_symbol_H-M P21/n
_cod_original_formula_sum 'C13 H16 N2 O2, H2 O'
_cod_database_code 7213085

loop_
_symmetry_equiv_pos_as_xyz
'x, y, z'
'-x+1/2, y+1/2, -z+1/2'
'-x, -y, -z'
'x-1/2, -y-1/2, z-1/2'

loop_
_atom_site_label
_atom_site_type_symbol
_atom_site_fract_x
_atom_site_fract_y
_atom_site_fract_z
_atom_site_U_iso_or_equiv
_atom_site_adp_type
_atom_site_occupancy
_atom_site_symmetry_multiplicity
_atom_site_calc_flag
O1 O 0.57652(15) 0.2652(2) 0.17533(12) 0.0452(5) Uani 1 1 d
O2 O 0.32206(14) 0.4426(2) 0.38647(13) 0.0414(5) Uani 1 1 d
N1 N 0.50700(14) 0.4341(2) 0.29603(14) 0.0315(5) Uani 1 1 d
N2 N 0.52419(15) 0.6163(3) 0.15666(15) 0.0381(5) Uani 1 1 d
C1 C 0.59467(18) 0.0020(3) 0.32167(19) 0.0373(6) Uani 1 1 d
C2 C 0.6219(2) -0.1157(4) 0.3959(2) 0.0428(6) Uani 1 1 d
C3 C 0.6428(2) -0.0674(4) 0.4974(2) 0.0432(6) Uani 1 1 d
C4 C 0.6351(2) 0.0979(4) 0.52436(19) 0.0423(6) Uani 1 1 d
C5 C 0.60559(18) 0.2169(3) 0.45045(17) 0.0350(5) Uani 1 1 d
C6 C 0.58557(16) 0.1688(3) 0.34849(16) 0.0298(5) Uani 1 1 d
C7 C 0.55744(16) 0.2909(3) 0.26496(16) 0.0313(5) Uani 1 1 d
C8 C 0.46295(17) 0.5534(3) 0.22744(16) 0.0296(5) Uani 1 1 d
C9 C 0.35859(17) 0.6026(3) 0.23895(17) 0.0328(5) Uani 1 1 d
C10 C 0.29377(18) 0.5445(3) 0.31595(18) 0.0334(5) Uani 1 1 d
C11 C 0.1830(2) 0.6140(4) 0.3155(3) 0.0487(7) Uani 1 1 d
C12 C 0.6394(2) 0.6057(4) 0.1624(2) 0.0463(6) Uani 1 1 d
C13 C 0.4791(3) 0.7160(5) 0.0714(2) 0.0528(7) Uani 1 1 d
O3 O 0.7878(2) -0.4823(3) 0.41869(19) 0.0679(7) Uiso 1 1 d
H1A H 0.4684(19) 0.421(3) 0.3489(19) 0.024 Uiso 1 1 d
H1 H 0.584(2) -0.033(3) 0.251(2) 0.036 Uiso 1 1 d
H3 H 0.661(2) -0.146(4) 0.548(2) 0.037 Uiso 1 1 d
H4 H 0.648(2) 0.132(3) 0.592(2) 0.034 Uiso 1 1 d
H9 H 0.3334(18) 0.689(3) 0.1962(18) 0.026 Uiso 1 1 d
H11A H 0.175(2) 0.700(4) 0.270(2) 0.034 Uiso 1 1 d
H11B H 0.140(2) 0.542(4) 0.300(2) 0.034 Uiso 1 1 d
H11C H 0.159(2) 0.626(3) 0.381(2) 0.034 Uiso 1 1 d
H12A H 0.670(2) 0.723(4) 0.1513(19) 0.034 Uiso 1 1 d
H12B H 0.665(2) 0.571(3) 0.232(2) 0.034 Uiso 1 1 d
H12C H 0.659(2) 0.535(4) 0.119(2) 0.034 Uiso 1 1 d
H13A H 0.521(2) 0.706(3) 0.014(2) 0.037 Uiso 1 1 d
H13B H 0.407(2) 0.666(3) 0.0525(19) 0.037 Uiso 1 1 d
H13C H 0.465(2) 0.815(4) 0.090(2) 0.037 Uiso 1 1 d
H5 H 0.6047(18) 0.332(3) 0.4669(17) 0.025 Uiso 1 1 d
H2 H 0.625(2) -0.221(4) 0.379(2) 0.041 Uiso 1 1 d
H3A H 0.763(2) -0.435(4) 0.487(2) 0.050 Uiso 1 1 d
H3B H 0.844(2) -0.378(4) 0.413(2) 0.050 Uiso 1 1 d

loop_
_atom_site_aniso_label
_atom_site_aniso_U_11
_atom_site_aniso_U_22
_atom_site_aniso_U_33
_atom_site_aniso_U_23
_atom_site_aniso_U_13
_atom_site_aniso_U_12
O1 0.0621(11) 0.0444(11) 0.0299(8) -0.0001(7) 0.0089(7) 0.0152(9)
O2 0.0438(9) 0.0393(11) 0.0421(9) 0.0099(7) 0.0125(7) 0.0093(7)
N1 0.0312(9) 0.0355(12) 0.0281(9) 0.0031(7) 0.0051(7) 0.0073(8)
N2 0.0383(10) 0.0396(12) 0.0370(10) 0.0086(8) 0.0084(8) 0.0048(9)
C1 0.0364(12) 0.0385(15) 0.0372(12) -0.0023(10) 0.0031(9) 0.0041(10)
C2 0.0454(13) 0.0286(14) 0.0547(15) 0.0028(11) 0.0058(11) 0.0041(11)
C3 0.0377(12) 0.0446(17) 0.0471(14) 0.0177(12) 0.0009(10) 0.0014(11)
C4 0.0432(13) 0.0500(17) 0.0331(12) 0.0043(11) -0.0025(9) -0.0020(11)
C5 0.0369(11) 0.0332(14) 0.0350(11) -0.0008(9) 0.0018(9) -0.0006(10)
C6 0.0246(9) 0.0325(13) 0.0325(10) 0.0022(9) 0.0037(8) 0.0023(8)
C7 0.0288(10) 0.0334(13) 0.0319(11) 0.0003(9) 0.0028(8) 0.0021(9)
C8 0.0331(10) 0.0281(12) 0.0277(10) -0.0007(8) 0.0027(8) 0.0030(9)
C9 0.0327(11) 0.0304(13) 0.0353(11) 0.0055(9) 0.0012(8) 0.0057(9)
C10 0.0342(11) 0.0279(13) 0.0383(11) -0.0013(9) 0.0037(9) 0.0022(9)
C11 0.0338(13) 0.0489(18) 0.0643(18) 0.0128(15) 0.0117(12) 0.0041(12)
C12 0.0387(13) 0.0478(18) 0.0539(16) 0.0004(13) 0.0176(11) 0.0010(12)
C13 0.0633(18) 0.0545(19) 0.0414(14) 0.0163(13) 0.0120(13) 0.0096(15)

loop_
_atom_type_symbol
_atom_type_description
_atom_type_scat_dispersion_real
_atom_type_scat_dispersion_imag
_atom_type_scat_source
C C 0.0033 0.0016 'International Tables Vol C Tables 4.2.6.8 and 6.1.1.4'
H H 0.0000 0.0000 'International Tables Vol C Tables 4.2.6.8 and 6.1.1.4'
N N 0.0061 0.0033 'International Tables Vol C Tables 4.2.6.8 and 6.1.1.4'
O O 0.0106 0.0060 'International Tables Vol C Tables 4.2.6.8 and 6.1.1.4'

loop_
_geom_angle_atom_site_label_1
_geom_angle_atom_site_label_2
_geom_angle_atom_site_label_3
_geom_angle
C7 N1 C8 123.63(18)
C7 N1 H1A 114.5(16)
C8 N1 H1A 111.3(16)
C8 N2 C13 120.9(2)
C8 N2 C12 124.1(2)
C13 N2 C12 114.8(2)
C2 C1 C6 120.3(2)
C2 C1 H1 119.2(16)
C6 C1 H1 120.5(16)
C1 C2 C3 120.1(3)
C1 C2 H2 119.7(19)
C3 C2 H2 120.2(19)
C4 C3 C2 120.0(2)
C4 C3 H3 119.3(17)
C2 C3 H3 120.8(17)
C3 C4 C5 120.3(2)
C3 C4 H4 120.8(16)
C5 C4 H4 118.8(17)
C6 C5 C4 119.8(2)
C6 C5 H5 118.7(14)
C4 C5 H5 121.3(14)
C1 C6 C5 119.5(2)
C1 C6 C7 118.0(2)
C5 C6 C7 122.4(2)
O1 C7 N1 122.5(2)
O1 C7 C6 122.2(2)
N1 C7 C6 115.33(18)
N2 C8 C9 123.9(2)
N2 C8 N1 118.02(19)
C9 C8 N1 118.09(19)
C8 C9 C10 125.1(2)
C8 C9 H9 116.2(14)
C10 C9 H9 118.4(14)
O2 C10 C9 125.1(2)
O2 C10 C11 117.9(2)
C9 C10 C11 116.9(2)
C10 C11 H11A 110.6(16)
C10 C11 H11B 111(2)
H11A C11 H11B 110(3)
C10 C11 H11C 112.8(16)
H11A C11 H11C 119(2)
H11B C11 H11C 93(2)
N2 C12 H12A 108.8(14)
N2 C12 H12B 110.1(15)
H12A C12 H12B 106(2)
N2 C12 H12C 109.6(18)
H12A C12 H12C 113(2)
H12B C12 H12C 109(2)
N2 C13 H13A 109.7(16)
N2 C13 H13B 106.0(15)
H13A C13 H13B 108(2)
N2 C13 H13C 111.9(19)
H13A C13 H13C 116(3)
H13B C13 H13C 104(2)
H3A O3 H3B 90(2)

loop_
_geom_bond_atom_site_label_1
_geom_bond_atom_site_label_2
_geom_bond_distance
O1 C7 1.218(3)
O2 C10 1.262(3)
N1 C7 1.382(3)
N1 C8 1.399(3)
N1 H1A 0.87(2)
N2 C8 1.331(3)
N2 C13 1.455(3)
N2 C12 1.456(3)
C1 C2 1.377(4)
C1 C6 1.385(4)
C1 H1 0.96(3)
C2 C3 1.383(4)
C2 H2 0.87(3)
C3 C4 1.373(4)
C3 H3 0.93(3)
C4 C5 1.387(3)
C4 H4 0.93(3)
C5 C6 1.387(3)
C5 H5 0.95(3)
C6 C7 1.487(3)
C8 C9 1.392(3)
C9 C10 1.405(3)
C9 H9 0.93(3)
C10 C11 1.505(3)
C11 H11A 0.91(3)
C11 H11B 0.81(3)
C11 H11C 0.92(3)
C12 H12A 1.03(3)
C12 H12B 0.98(3)
C12 H12C 0.85(3)
C13 H13A 0.94(3)
C13 H13B 1.01(3)
C13 H13C 0.85(3)
O3 H3A 1.03(3)
O3 H3B 1.10(3)

loop_
_geom_torsion_atom_site_label_1
_geom_torsion_atom_site_label_2
_geom_torsion_atom_site_label_3
_geom_torsion_atom_site_label_4
_geom_torsion
C6 C1 C2 C3 -1.5(4)
C1 C2 C3 C4 0.7(4)
C2 C3 C4 C5 0.6(4)
C3 C4 C5 C6 -1.2(4)
C2 C1 C6 C5 0.9(3)
C2 C1 C6 C7 179.2(2)
C4 C5 C6 C1 0.4(3)
C4 C5 C6 C7 -177.7(2)
C8 N1 C7 O1 7.3(3)
C8 N1 C7 C6 -171.88(19)
C1 C6 C7 O1 -25.2(3)
C5 C6 C7 O1 152.9(2)
C1 C6 C7 N1 153.9(2)
C5 C6 C7 N1 -27.9(3)
C13 N2 C8 C9 -13.4(4)
C12 N2 C8 C9 160.7(3)
C13 N2 C8 N1 168.4(2)
C12 N2 C8 N1 -17.5(4)
C7 N1 C8 N2 -52.9(3)
C7 N1 C8 C9 128.7(2)
N2 C8 C9 C10 -176.8(2)
N1 C8 C9 C10 1.5(4)
C8 C9 C10 O2 1.7(4)
C8 C9 C10 C11 179.7(2)
